data_1562895
loop_
_publ_author_name
'Nelson, Eryn'
'Formen, Jeffrey S. S. K.'
'Wolf, Christian'

_publ_section_title
;
 Rapid Organocatalytic Chirality Analysis of Amines, Amino Acids,
 Alcohols, Amino Alcohols and Diols with Achiral Iso(thio)cyanate Probes
;
_journal_name_full 'Chemical Science'
_journal_paper_doi 10.1039/D1SC02061G
_journal_year 2021
_chemical_absolute_configuration syn
_chemical_formula_moiety 'C19 H16 N2 O4'
_chemical_formula_sum 'C19 H16 N2 O4'
_chemical_formula_weight 336.34
_space_group_crystal_system orthorhombic
_space_group_IT_number 19
_space_group_name_Hall 'P 2ac 2ab'
_space_group_name_H-M_alt 'P 21 21 21'
_atom_sites_solution_hydrogens mixed
_atom_sites_solution_primary intrinsic
_audit_creation_method SHELXL-2017/1
_audit_update_record
;
2021-04-13 deposited with the CCDC.	2021-05-25 downloaded from the CCDC.
;
_cell_angle_alpha 90
_cell_angle_beta 90
_cell_angle_gamma 90
_cell_formula_units_Z 4
_cell_length_a 5.8533(12)
_cell_length_b 7.9653(17)
_cell_length_c 34.781(8)
_cell_measurement_reflns_used 4143
_cell_measurement_temperature 100(2)
_cell_measurement_theta_max 25.77
_cell_measurement_theta_min 2.34
_cell_volume 1621.6(6)
_computing_cell_refinement 'SAINT V8.37A (Bruker, 2005)'
_computing_data_collection 'APEX3 V2016.5-0 (Bruker, 2016)'
_computing_data_reduction
; 
SAINT V8.37A, XPREP v2014/2, SADABS V2016/2 (Bruker, 2016) 
;
_computing_molecular_graphics 'SHELXLE v932 (Hubschle, 2011)'
_computing_publication_material 'XCIF V2014-2 (Bruker, 2014)'
_computing_structure_refinement 'SHELX-2018-3 (Sheldrick, 2015)'
_computing_structure_solution 'SHELX-2014-5 (Sheldrick, 2015)'
_diffrn_ambient_temperature 100(2)
_diffrn_measured_fraction_theta_full 0.999
_diffrn_measured_fraction_theta_max 0.998
_diffrn_measurement_device 'Bruker APEX DUO/ApexII CCD'
_diffrn_measurement_method 'profile data from \f and \w scans'
_diffrn_radiation_monochromator 'multilayer mirrors'
_diffrn_radiation_source 'fine-focus sealed tube'
_diffrn_radiation_type MoK\a
_diffrn_radiation_wavelength 0.71073
_diffrn_reflns_av_R_equivalents 0.0316
_diffrn_reflns_av_unetI/netI 0.0316
_diffrn_reflns_Laue_measured_fraction_full 0.999
_diffrn_reflns_Laue_measured_fraction_max 0.998
_diffrn_reflns_limit_h_max 6
_diffrn_reflns_limit_h_min -7
_diffrn_reflns_limit_k_max 9
_diffrn_reflns_limit_k_min -8
_diffrn_reflns_limit_l_max 43
_diffrn_reflns_limit_l_min -41
_diffrn_reflns_number 10590
_diffrn_reflns_point_group_measured_fraction_full 1.000
_diffrn_reflns_point_group_measured_fraction_max 0.999
_diffrn_reflns_theta_full 25.242
_diffrn_reflns_theta_max 26.440
_diffrn_reflns_theta_min 2.342
_exptl_absorpt_coefficient_mu 0.098
_exptl_absorpt_correction_T_max 0.98350
_exptl_absorpt_correction_T_min 0.96852
_exptl_absorpt_correction_type multi-scan
_exptl_absorpt_process_details 'SADABS V2016/2 (Bruker, 2016)'
_exptl_crystal_colour yellow
_exptl_crystal_density_diffrn 1.378
_exptl_crystal_density_method 'not measured'
_exptl_crystal_description block
_exptl_crystal_F_000 704
_exptl_crystal_size_max 0.467
_exptl_crystal_size_mid 0.307
_exptl_crystal_size_min 0.258
_refine_diff_density_max 0.131
_refine_diff_density_min -0.217
_refine_diff_density_rms 0.042
_refine_ls_abs_structure_details
;
 Flack x determined using 1186 quotients [(I+)-(I-)]/[(I+)+(I-)]
 (Parsons, Flack and Wagner, Acta Cryst. B69 (2013) 249-259).
;
_refine_ls_abs_structure_Flack -0.9(5)
_refine_ls_extinction_method none
_refine_ls_goodness_of_fit_ref 1.060
_refine_ls_hydrogen_treatment mixed
_refine_ls_matrix_type full
_refine_ls_number_parameters 230
_refine_ls_number_reflns 3340
_refine_ls_number_restraints 0
_refine_ls_restrained_S_all 1.060
_refine_ls_R_factor_all 0.0364
_refine_ls_R_factor_gt 0.0320
_refine_ls_shift/su_max 0.001
_refine_ls_shift/su_mean 0.000
_refine_ls_structure_factor_coef Fsqd
_refine_ls_weighting_details 'w=1/[\s^2^(Fo^2^)+(0.0376P)^2^+0.1913P] where P=(Fo^2^+2Fc^2^)/3'
_refine_ls_weighting_scheme calc
_refine_ls_wR_factor_gt 0.0737
_refine_ls_wR_factor_ref 0.0760
_reflns_Friedel_coverage 0.689
_reflns_Friedel_fraction_full 1.000
_reflns_Friedel_fraction_max 0.999
_reflns_number_gt 3069
_reflns_number_total 3340
_reflns_threshold_expression 'I > 2\s(I)'
_cod_data_source_file d1sc02061g2.cif
_cod_data_source_block 20107_a
_cod_database_code 1562895
_shelx_shelxl_version_number 2017/1
_shelx_space_group_comment
;
The symmetry employed for this shelxl refinement is uniquely defined
by the following loop, which should always be used as a source of
symmetry information in preference to the above space-group names.
They are only intended as comments.
;
_shelx_estimated_absorpt_t_min 0.956
_shelx_estimated_absorpt_t_max 0.975

loop_
_space_group_symop_operation_xyz
'x, y, z'
'-x+1/2, -y, z+1/2'
'-x, y+1/2, -z+1/2'
'x+1/2, -y+1/2, -z'

loop_
_atom_site_label
_atom_site_type_symbol
_atom_site_fract_x
_atom_site_fract_y
_atom_site_fract_z
_atom_site_U_iso_or_equiv
_atom_site_adp_type
_atom_site_occupancy
_atom_site_site_symmetry_order
_atom_site_calc_flag
_atom_site_refinement_flags_posn
_atom_site_refinement_flags_adp
_atom_site_refinement_flags_occupancy
_atom_site_disorder_assembly
_atom_site_disorder_group
O1 O 0.0105(2) 0.28107(18) 0.36271(4) 0.0242(3) Uani 1 1 d . . . . .
O2 O 0.1327(2) 0.55170(16) 0.36054(4) 0.0229(3) Uani 1 1 d . . . . .
O3 O 0.7043(2) 0.49418(17) 0.29992(4) 0.0256(3) Uani 1 1 d . . . . .
O4 O 0.9492(2) 0.3373(2) 0.27085(4) 0.0293(4) Uani 1 1 d . . . . .
N1 N 0.3496(3) 0.3595(2) 0.33364(5) 0.0216(4) Uani 1 1 d . . . . .
H1 H 0.430(4) 0.448(3) 0.3286(7) 0.032 Uiso 1 1 d . U . . .
N2 N 0.7692(3) 0.3543(2) 0.28848(5) 0.0214(4) Uani 1 1 d . . . . .
C1 C 0.1487(4) 0.3852(2) 0.35340(5) 0.0206(4) Uani 1 1 d . . . . .
C2 C 0.4272(3) 0.2101(2) 0.31724(5) 0.0197(4) Uani 1 1 d . . . . .
C3 C 0.6294(3) 0.2055(2) 0.29556(5) 0.0191(4) Uani 1 1 d . . . . .
C4 C 0.7110(4) 0.0564(3) 0.27922(5) 0.0223(4) Uani 1 1 d . . . . .
H4 H 0.848337 0.057155 0.264678 0.027 Uiso 1 1 calc R U . . .
C5 C 0.5924(4) -0.0915(3) 0.28419(5) 0.0243(5) Uani 1 1 d . . . . .
H5 H 0.647216 -0.193151 0.273307 0.029 Uiso 1 1 calc R U . . .
C6 C 0.3906(4) -0.0893(3) 0.30547(6) 0.0251(5) Uani 1 1 d . . . . .
H6 H 0.307335 -0.190572 0.308917 0.030 Uiso 1 1 calc R U . . .
C7 C 0.3093(4) 0.0578(2) 0.32167(6) 0.0238(4) Uani 1 1 d . . . . .
H7 H 0.171295 0.055630 0.336041 0.029 Uiso 1 1 calc R U . . .
C8 C -0.0650(3) 0.6035(3) 0.38372(5) 0.0219(5) Uani 1 1 d . . . . .
H8 H -0.201182 0.534742 0.376415 0.026 Uiso 1 1 calc R U . . .
C9 C -0.0121(3) 0.5775(2) 0.42575(5) 0.0183(4) Uani 1 1 d . . . . .
C10 C -0.1631(3) 0.4956(2) 0.44919(5) 0.0176(4) Uani 1 1 d . . . . .
H10 H -0.301982 0.454251 0.438696 0.021 Uiso 1 1 calc R U . . .
C11 C -0.1169(3) 0.4709(2) 0.48884(5) 0.0171(4) Uani 1 1 d . . . . .
C12 C -0.2715(3) 0.3871(2) 0.51357(6) 0.0201(4) Uani 1 1 d . . . . .
H12 H -0.413862 0.348843 0.503793 0.024 Uiso 1 1 calc R U . . .
C13 C -0.2181(4) 0.3607(3) 0.55143(6) 0.0246(5) Uani 1 1 d . . . . .
H13 H -0.323784 0.304934 0.567769 0.030 Uiso 1 1 calc R U . . .
C14 C -0.0067(4) 0.4159(3) 0.56626(6) 0.0256(5) Uani 1 1 d . . . . .
H14 H 0.030204 0.395808 0.592462 0.031 Uiso 1 1 calc R U . . .
C15 C 0.1454(4) 0.4981(2) 0.54314(5) 0.0223(4) Uani 1 1 d . . . . .
H15 H 0.286822 0.535228 0.553492 0.027 Uiso 1 1 calc R U . . .
C16 C 0.0948(3) 0.5287(2) 0.50400(5) 0.0179(4) Uani 1 1 d . . . . .
C17 C 0.2479(3) 0.6139(2) 0.47922(6) 0.0199(4) Uani 1 1 d . . . . .
H17 H 0.388605 0.654641 0.489132 0.024 Uiso 1 1 calc R U . . .
C18 C 0.1969(3) 0.6384(2) 0.44136(6) 0.0202(4) Uani 1 1 d . . . . .
H18 H 0.301572 0.696641 0.425292 0.024 Uiso 1 1 calc R U . . .
C19 C -0.1064(4) 0.7859(3) 0.37308(6) 0.0289(5) Uani 1 1 d . . . . .
H19A H -0.118494 0.796134 0.345071 0.043 Uiso 1 1 calc R U . . .
H19B H 0.021215 0.854670 0.382281 0.043 Uiso 1 1 calc R U . . .
H19C H -0.248631 0.824620 0.385007 0.043 Uiso 1 1 calc R U . . .

loop_
_atom_site_aniso_label
_atom_site_aniso_U_11
_atom_site_aniso_U_22
_atom_site_aniso_U_33
_atom_site_aniso_U_23
_atom_site_aniso_U_13
_atom_site_aniso_U_12
O1 0.0241(7) 0.0261(8) 0.0223(7) 0.0013(6) 0.0048(6) -0.0017(7)
O2 0.0246(7) 0.0211(7) 0.0230(7) -0.0026(6) 0.0068(6) 0.0019(6)
O3 0.0277(8) 0.0200(7) 0.0291(8) -0.0022(6) 0.0037(6) -0.0003(6)
O4 0.0246(8) 0.0330(9) 0.0302(8) 0.0033(6) 0.0103(6) 0.0006(7)
N1 0.0225(9) 0.0186(8) 0.0238(8) -0.0019(7) 0.0056(7) -0.0015(8)
N2 0.0216(9) 0.0243(9) 0.0185(8) 0.0021(7) 0.0005(7) -0.0003(8)
C1 0.0244(11) 0.0229(11) 0.0146(9) -0.0004(7) -0.0012(8) 0.0009(9)
C2 0.0216(10) 0.0212(10) 0.0164(9) -0.0003(8) -0.0023(8) 0.0010(8)
C3 0.0208(10) 0.0208(10) 0.0157(9) 0.0013(7) -0.0021(7) 0.0006(8)
C4 0.0233(10) 0.0271(11) 0.0164(9) 0.0003(8) -0.0009(8) 0.0037(9)
C5 0.0302(11) 0.0220(11) 0.0207(9) -0.0024(8) -0.0039(9) 0.0049(9)
C6 0.0296(11) 0.0200(10) 0.0257(10) 0.0007(8) -0.0043(9) -0.0021(9)
C7 0.0234(10) 0.0239(11) 0.0239(10) 0.0004(8) 0.0010(9) -0.0023(9)
C8 0.0198(11) 0.0269(11) 0.0191(9) -0.0024(8) 0.0032(8) 0.0035(8)
C9 0.0193(10) 0.0162(9) 0.0195(9) -0.0020(7) 0.0011(8) 0.0034(8)
C10 0.0143(9) 0.0162(9) 0.0224(9) -0.0030(7) -0.0004(8) 0.0004(8)
C11 0.0170(10) 0.0126(9) 0.0215(9) -0.0022(7) 0.0010(8) 0.0028(8)
C12 0.0184(10) 0.0165(10) 0.0255(10) -0.0008(8) 0.0020(8) 0.0004(8)
C13 0.0284(11) 0.0213(10) 0.0241(10) 0.0022(8) 0.0064(9) 0.0015(9)
C14 0.0332(12) 0.0246(11) 0.0191(9) 0.0007(8) -0.0006(9) 0.0054(10)
C15 0.0215(10) 0.0223(10) 0.0230(10) -0.0048(8) -0.0035(8) 0.0023(9)
C16 0.0187(10) 0.0135(9) 0.0214(9) -0.0039(7) 0.0011(8) 0.0026(8)
C17 0.0161(10) 0.0170(10) 0.0266(10) -0.0040(8) -0.0009(8) -0.0013(8)
C18 0.0182(10) 0.0167(9) 0.0255(10) 0.0012(8) 0.0045(8) -0.0010(8)
C19 0.0363(12) 0.0316(12) 0.0188(10) 0.0019(8) 0.0021(9) 0.0111(11)

loop_
_atom_type_symbol
_atom_type_description
_atom_type_scat_dispersion_real
_atom_type_scat_dispersion_imag
_atom_type_scat_source
C C 0.0033 0.0016 'International Tables Vol C Tables 4.2.6.8 and 6.1.1.4'
H H 0.0000 0.0000 'International Tables Vol C Tables 4.2.6.8 and 6.1.1.4'
N N 0.0061 0.0033 'International Tables Vol C Tables 4.2.6.8 and 6.1.1.4'
O O 0.0106 0.0060 'International Tables Vol C Tables 4.2.6.8 and 6.1.1.4'

loop_
_exptl_crystal_face_index_h
_exptl_crystal_face_index_k
_exptl_crystal_face_index_l
_exptl_crystal_face_perp_dist
-1.00 0.00 1.00 0.0890
1.00 0.00 -1.00 0.1680
1.00 -1.00 1.00 0.2040
0.00 0.00 -1.00 0.0690
0.00 0.00 1.00 0.1290
0.00 1.00 0.00 0.2130
0.00 -1.00 0.00 0.1930
1.00 1.00 0.00 0.1020
0.00 -1.00 2.00 0.1820

loop_
_geom_angle_atom_site_label_1
_geom_angle_atom_site_label_2
_geom_angle_atom_site_label_3
_geom_angle
_geom_angle_site_symmetry_1
_geom_angle_site_symmetry_3
_geom_angle_publ_flag
C1 O2 C8 115.49(15) . . ?
C1 N1 C2 127.49(18) . . ?
C1 N1 H1 116.4(16) . . ?
C2 N1 H1 115.7(16) . . ?
O4 N2 O3 121.45(17) . . ?
O4 N2 C3 118.41(17) . . ?
O3 N2 C3 120.13(16) . . ?
O1 C1 O2 125.49(18) . . ?
O1 C1 N1 127.25(19) . . ?
O2 C1 N1 107.26(17) . . ?
N1 C2 C7 122.15(17) . . ?
N1 C2 C3 121.04(18) . . ?
C7 C2 C3 116.81(18) . . ?
C4 C3 C2 121.80(19) . . ?
C4 C3 N2 115.39(17) . . ?
C2 C3 N2 122.81(17) . . ?
C5 C4 C3 120.15(19) . . ?
C5 C4 H4 119.9 . . ?
C3 C4 H4 119.9 . . ?
C4 C5 C6 118.88(19) . . ?
C4 C5 H5 120.6 . . ?
C6 C5 H5 120.6 . . ?
C7 C6 C5 121.2(2) . . ?
C7 C6 H6 119.4 . . ?
C5 C6 H6 119.4 . . ?
C6 C7 C2 121.17(19) . . ?
C6 C7 H7 119.4 . . ?
C2 C7 H7 119.4 . . ?
O2 C8 C9 109.37(16) . . ?
O2 C8 C19 105.09(16) . . ?
C9 C8 C19 113.61(16) . . ?
O2 C8 H8 109.5 . . ?
C9 C8 H8 109.5 . . ?
C19 C8 H8 109.5 . . ?
C10 C9 C18 119.38(17) . . ?
C10 C9 C8 120.70(18) . . ?
C18 C9 C8 119.92(18) . . ?
C9 C10 C11 121.46(18) . . ?
C9 C10 H10 119.3 . . ?
C11 C10 H10 119.3 . . ?
C12 C11 C10 122.23(18) . . ?
C12 C11 C16 118.96(17) . . ?
C10 C11 C16 118.78(17) . . ?
C13 C12 C11 120.69(19) . . ?
C13 C12 H12 119.7 . . ?
C11 C12 H12 119.7 . . ?
C12 C13 C14 120.24(19) . . ?
C12 C13 H13 119.9 . . ?
C14 C13 H13 119.9 . . ?
C15 C14 C13 120.36(19) . . ?
C15 C14 H14 119.8 . . ?
C13 C14 H14 119.8 . . ?
C14 C15 C16 120.84(19) . . ?
C14 C15 H15 119.6 . . ?
C16 C15 H15 119.6 . . ?
C15 C16 C17 122.40(18) . . ?
C15 C16 C11 118.89(17) . . ?
C17 C16 C11 118.71(17) . . ?
C18 C17 C16 121.16(18) . . ?
C18 C17 H17 119.4 . . ?
C16 C17 H17 119.4 . . ?
C17 C18 C9 120.47(18) . . ?
C17 C18 H18 119.8 . . ?
C9 C18 H18 119.8 . . ?
C8 C19 H19A 109.5 . . ?
C8 C19 H19B 109.5 . . ?
H19A C19 H19B 109.5 . . ?
C8 C19 H19C 109.5 . . ?
H19A C19 H19C 109.5 . . ?
H19B C19 H19C 109.5 . . ?

loop_
_geom_bond_atom_site_label_1
_geom_bond_atom_site_label_2
_geom_bond_distance
_geom_bond_site_symmetry_2
_geom_bond_publ_flag
O1 C1 1.203(2) . ?
O2 C1 1.352(2) . ?
O2 C8 1.470(2) . ?
O3 N2 1.243(2) . ?
O4 N2 1.227(2) . ?
N1 C1 1.378(3) . ?
N1 C2 1.395(3) . ?
N1 H1 0.86(2) . ?
N2 C3 1.461(3) . ?
C2 C7 1.404(3) . ?
C2 C3 1.404(3) . ?
C3 C4 1.401(3) . ?
C4 C5 1.378(3) . ?
C4 H4 0.9500 . ?
C5 C6 1.394(3) . ?
C5 H5 0.9500 . ?
C6 C7 1.384(3) . ?
C6 H6 0.9500 . ?
C7 H7 0.9500 . ?
C8 C9 1.508(3) . ?
C8 C19 1.519(3) . ?
C8 H8 1.0000 . ?
C9 C10 1.368(3) . ?
C9 C18 1.424(3) . ?
C10 C11 1.419(3) . ?
C10 H10 0.9500 . ?
C11 C12 1.416(3) . ?
C11 C16 1.423(3) . ?
C12 C13 1.370(3) . ?
C12 H12 0.9500 . ?
C13 C14 1.411(3) . ?
C13 H13 0.9500 . ?
C14 C15 1.367(3) . ?
C14 H14 0.9500 . ?
C15 C16 1.414(3) . ?
C15 H15 0.9500 . ?
C16 C17 1.417(3) . ?
C17 C18 1.364(3) . ?
C17 H17 0.9500 . ?
C18 H18 0.9500 . ?
C19 H19A 0.9800 . ?
C19 H19B 0.9800 . ?
C19 H19C 0.9800 . ?

loop_
_geom_hbond_atom_site_label_D
_geom_hbond_atom_site_label_H
_geom_hbond_atom_site_label_A
_geom_hbond_distance_DH
_geom_hbond_distance_HA
_geom_hbond_distance_DA
_geom_hbond_angle_DHA
_geom_hbond_site_symmetry_A
_geom_hbond_publ_flag
N1 H1 O3 0.86(2) 1.93(3) 2.614(2) 136(2) . yes

loop_
_geom_torsion_atom_site_label_1
_geom_torsion_atom_site_label_2
_geom_torsion_atom_site_label_3
_geom_torsion_atom_site_label_4
_geom_torsion
_geom_torsion_site_symmetry_1
_geom_torsion_site_symmetry_2
_geom_torsion_site_symmetry_3
_geom_torsion_site_symmetry_4
_geom_torsion_publ_flag
C8 O2 C1 O1 4.0(3) . . . . ?
C8 O2 C1 N1 -176.29(14) . . . . ?
C2 N1 C1 O1 6.1(3) . . . . ?
C2 N1 C1 O2 -173.68(17) . . . . ?
C1 N1 C2 C7 -4.8(3) . . . . ?
C1 N1 C2 C3 175.54(18) . . . . ?
N1 C2 C3 C4 179.35(18) . . . . ?
C7 C2 C3 C4 -0.3(3) . . . . ?
N1 C2 C3 N2 -0.5(3) . . . . ?
C7 C2 C3 N2 179.81(17) . . . . ?
O4 N2 C3 C4 -3.5(2) . . . . ?
O3 N2 C3 C4 175.90(17) . . . . ?
O4 N2 C3 C2 176.40(17) . . . . ?
O3 N2 C3 C2 -4.2(3) . . . . ?
C2 C3 C4 C5 0.0(3) . . . . ?
N2 C3 C4 C5 179.87(16) . . . . ?
C3 C4 C5 C6 0.3(3) . . . . ?
C4 C5 C6 C7 -0.3(3) . . . . ?
C5 C6 C7 C2 0.0(3) . . . . ?
N1 C2 C7 C6 -179.34(18) . . . . ?
C3 C2 C7 C6 0.3(3) . . . . ?
C1 O2 C8 C9 82.3(2) . . . . ?
C1 O2 C8 C19 -155.37(17) . . . . ?
O2 C8 C9 C10 -131.04(18) . . . . ?
C19 C8 C9 C10 111.9(2) . . . . ?
O2 C8 C9 C18 48.9(2) . . . . ?
C19 C8 C9 C18 -68.1(2) . . . . ?
C18 C9 C10 C11 0.4(3) . . . . ?
C8 C9 C10 C11 -179.58(17) . . . . ?
C9 C10 C11 C12 179.72(18) . . . . ?
C9 C10 C11 C16 -1.9(3) . . . . ?
C10 C11 C12 C13 177.84(18) . . . . ?
C16 C11 C12 C13 -0.5(3) . . . . ?
C11 C12 C13 C14 -0.4(3) . . . . ?
C12 C13 C14 C15 0.9(3) . . . . ?
C13 C14 C15 C16 -0.3(3) . . . . ?
C14 C15 C16 C17 179.84(18) . . . . ?
C14 C15 C16 C11 -0.6(3) . . . . ?
C12 C11 C16 C15 1.0(3) . . . . ?
C10 C11 C16 C15 -177.39(17) . . . . ?
C12 C11 C16 C17 -179.41(17) . . . . ?
C10 C11 C16 C17 2.2(2) . . . . ?
C15 C16 C17 C18 178.53(18) . . . . ?
C11 C16 C17 C18 -1.0(3) . . . . ?
C16 C17 C18 C9 -0.5(3) . . . . ?
C10 C9 C18 C17 0.8(3) . . . . ?
C8 C9 C18 C17 -179.20(18) . . . . ?
